data_7014649
loop_
_publ_author_name
'Nomura, Mitsushiro'

_publ_section_title
;
 Organometallic dithiolene complexes of the group 8-10 metals:
 Reactivities, structures and electrochemical behavior.
;
_journal_issue 10
_journal_name_full 'Dalton transactions (Cambridge, England : 2003)'
_journal_page_first 2112
_journal_page_last 2140
_journal_paper_doi 10.1039/c0dt01025a
_journal_volume 40
_journal_year 2011
_chemical_formula_moiety 'C34 H26 Co2 N4 Se4 '
_chemical_formula_sum 'C34 H26 Co2 N4 Se4'
_chemical_formula_weight 924.31
_space_group_IT_number 2
_symmetry_cell_setting triclinic
_symmetry_Int_Tables_number 2
_symmetry_space_group_name_Hall '-P 1'
_symmetry_space_group_name_H-M 'P -1'
_cell_angle_alpha 85.328(6)
_cell_angle_beta 70.873(5)
_cell_angle_gamma 89.525(7)
_cell_formula_units_Z 1
_cell_length_a 8.1448(18)
_cell_length_b 9.515(2)
_cell_length_c 10.628(2)
_cell_measurement_reflns_used 2175
_cell_measurement_temperature 298.1
_cell_measurement_theta_max 27.5
_cell_measurement_theta_min 3.1
_cell_volume 775.4(3)
_computing_cell_refinement CrystalClear
_computing_data_collection CrystalClear
_computing_data_reduction CrystalStructure
_computing_publication_material 'CrystalStructure 3.8'
_computing_structure_refinement CRYSTALS
_computing_structure_solution SIR92
_diffrn_ambient_temperature 293(2)
_diffrn_detector_area_resol_mean 7.31
_diffrn_measured_fraction_theta_full 0.958
_diffrn_measured_fraction_theta_max 0.958
_diffrn_measurement_device_type 'Rigaku Mercury'
_diffrn_measurement_method \w
_diffrn_radiation_type 'Mo K\a'
_diffrn_radiation_wavelength 0.71070
_diffrn_reflns_av_R_equivalents 0.032
_diffrn_reflns_limit_h_max 10
_diffrn_reflns_limit_h_min -8
_diffrn_reflns_limit_k_max 12
_diffrn_reflns_limit_k_min -12
_diffrn_reflns_limit_l_max 13
_diffrn_reflns_limit_l_min -13
_diffrn_reflns_number 6129
_diffrn_reflns_theta_full 27.48
_diffrn_reflns_theta_max 27.48
_exptl_absorpt_coefficient_mu 5.797
_exptl_absorpt_correction_T_max 0.748
_exptl_absorpt_correction_T_min 0.511
_exptl_absorpt_correction_type multi-scan
_exptl_absorpt_process_details 'Jacobson, R. (1998) Private communication'
_exptl_crystal_colour darkblue
_exptl_crystal_density_diffrn 1.979
_exptl_crystal_density_method 'not measured'
_exptl_crystal_description platelet
_exptl_crystal_F_000 448.00
_exptl_crystal_size_max 0.25
_exptl_crystal_size_mid 0.17
_exptl_crystal_size_min 0.05
_refine_diff_density_max 0.94
_refine_diff_density_min -0.55
_refine_ls_extinction_method none
_refine_ls_goodness_of_fit_ref 1.041
_refine_ls_hydrogen_treatment refall
_refine_ls_number_parameters 212
_refine_ls_number_reflns 2526
_refine_ls_R_factor_gt 0.0320
_refine_ls_shift/su_max 0.0000
_refine_ls_structure_factor_coef Fsqd
_refine_ls_weighting_details 'w = 1/[0.0010Fo^2^ + 0.2500\s(Fo^2^) + 0.5000]/(4Fo^2^)'
_refine_ls_weighting_scheme calc
_refine_ls_wR_factor_ref 0.0862
_reflns_number_gt 2516
_reflns_number_total 3408
_reflns_threshold_expression F^2^>2.0\s(F^2^)
_cod_data_source_file C0DT01025A.TXT
_cod_data_source_block '__CpCo(Se2C2(2Py)2)_dimer'
_cod_original_cell_volume 775.5(3)
_cod_original_formula_sum 'C34 H26 Co2 N4 Se4 '
_cod_database_code 7014649

loop_
_symmetry_equiv_pos_site_id
_symmetry_equiv_pos_as_xyz
1 +X,+Y,+Z
2 -X,-Y,-Z

loop_
_atom_site_label
_atom_site_type_symbol
_atom_site_fract_x
_atom_site_fract_y
_atom_site_fract_z
_atom_site_U_iso_or_equiv
_atom_site_adp_type
_atom_site_occupancy
_atom_site_symmetry_multiplicity
_atom_site_calc_flag
_atom_site_refinement_flags
_atom_site_disorder_assembly
_atom_site_disorder_group
Se(1) Se 0.48463(4) 0.42098(4) 0.37175(3) 0.03126(10) Uani 1.00 1 d . . .
Se(2) Se 0.73171(6) 0.29994(5) 0.54497(4) 0.04409(12) Uani 1.00 1 d . . .
Co(1) Co 0.43517(7) 0.34934(6) 0.59685(5) 0.03453(14) Uani 1.00 1 d . . .
N(1) N 0.6750(4) 0.3902(3) 0.0704(3) 0.0364(8) Uani 1.00 1 d . . .
N(2) N 1.0872(4) 0.3095(4) 0.1917(4) 0.0531(11) Uani 1.00 1 d . . .
C(1) C 0.6955(4) 0.3226(4) 0.2868(3) 0.0321(9) Uani 1.00 1 d . . .
C(2) C 0.7988(5) 0.2817(4) 0.3598(3) 0.0343(9) Uani 1.00 1 d . . .
C(3) C 0.7262(4) 0.2927(4) 0.1479(3) 0.0302(9) Uani 1.00 1 d . . .
C(4) C 0.7961(5) 0.1661(4) 0.1016(3) 0.0374(10) Uani 1.00 1 d . . .
C(5) C 0.8184(5) 0.1394(5) -0.0279(4) 0.0466(12) Uani 1.00 1 d . . .
C(6) C 0.7670(5) 0.2392(5) -0.1078(4) 0.0469(12) Uani 1.00 1 d . . .
C(7) C 0.6979(5) 0.3597(5) -0.0558(4) 0.0444(11) Uani 1.00 1 d . . .
C(8) C 0.9786(4) 0.2318(4) 0.3006(3) 0.0346(9) Uani 1.00 1 d . . .
C(9) C 1.0282(5) 0.1146(4) 0.3558(4) 0.0410(11) Uani 1.00 1 d . . .
C(10) C 1.1941(7) 0.0712(5) 0.2994(5) 0.0630(17) Uani 1.00 1 d . . .
C(11) C 1.3078(6) 0.1430(6) 0.1916(6) 0.0613(16) Uani 1.00 1 d . . .
C(12) C 1.2539(5) 0.2630(5) 0.1383(5) 0.0568(14) Uani 1.00 1 d . . .
C(13) C 0.1712(6) 0.3384(6) 0.6825(6) 0.0708(18) Uani 1.00 1 d . . .
C(14) C 0.2470(7) 0.3235(5) 0.7821(4) 0.0630(14) Uani 1.00 1 d . . .
C(15) C 0.3521(7) 0.2070(6) 0.7644(5) 0.0664(16) Uani 1.00 1 d . . .
C(16) C 0.3363(9) 0.1469(6) 0.6517(7) 0.087(2) Uani 1.00 1 d . . .
C(17) C 0.2235(9) 0.2258(8) 0.6049(5) 0.083(2) Uani 1.00 1 d . . .
H(1) H 0.8275 0.0983 0.1599 0.046 Uiso 1.00 1 c R . .
H(2) H 0.8686 0.0539 -0.0615 0.057 Uiso 1.00 1 c R . .
H(3) H 0.7797 0.2235 -0.1976 0.056 Uiso 1.00 1 c R . .
H(4) H 0.6618 0.4272 -0.1118 0.053 Uiso 1.00 1 c R . .
H(5) H 0.9490 0.0640 0.4319 0.051 Uiso 1.00 1 c R . .
H(6) H 1.2291 -0.0123 0.3383 0.084 Uiso 1.00 1 c R . .
H(7) H 1.4227 0.1102 0.1543 0.077 Uiso 1.00 1 c R . .
H(8) H 1.3329 0.3159 0.0637 0.066 Uiso 1.00 1 c R . .
H(9) H 0.0922 0.4086 0.6717 0.080 Uiso 1.00 1 c R . .
H(10) H 0.2313 0.3852 0.8509 0.067 Uiso 1.00 1 c R . .
H(11) H 0.4197 0.1739 0.8181 0.075 Uiso 1.00 1 c R . .
H(12) H 0.3917 0.0638 0.6160 0.090 Uiso 1.00 1 c R . .
H(13) H 0.1910 0.2084 0.5294 0.098 Uiso 1.00 1 c R . .

loop_
_atom_site_aniso_label
_atom_site_aniso_U_11
_atom_site_aniso_U_22
_atom_site_aniso_U_33
_atom_site_aniso_U_12
_atom_site_aniso_U_13
_atom_site_aniso_U_23
Se(1) 0.0310(2) 0.0406(2) 0.02226(19) 0.00049(16) -0.00881(14) -0.00233(15)
Se(2) 0.0506(2) 0.0595(3) 0.0248(2) 0.0162(2) -0.01643(17) -0.00310(18)
Co(1) 0.0402(3) 0.0379(3) 0.0217(2) -0.0046(2) -0.0057(2) 0.0010(2)
N(1) 0.0445(18) 0.0382(18) 0.0276(15) -0.0009(14) -0.0144(13) 0.0012(13)
N(2) 0.043(2) 0.059(2) 0.055(2) 0.0002(18) -0.0135(17) -0.0030(19)
C(1) 0.0356(19) 0.035(2) 0.0238(16) 0.0045(15) -0.0072(14) -0.0035(14)
C(2) 0.040(2) 0.038(2) 0.0255(17) 0.0011(16) -0.0127(15) 0.0010(15)
C(3) 0.0279(17) 0.037(2) 0.0236(16) -0.0032(15) -0.0064(13) 0.0005(14)
C(4) 0.042(2) 0.039(2) 0.0335(19) 0.0021(17) -0.0168(16) -0.0013(16)
C(5) 0.045(2) 0.056(2) 0.040(2) 0.009(2) -0.0132(18) -0.020(2)
C(6) 0.048(2) 0.067(3) 0.0264(19) -0.006(2) -0.0111(17) -0.0095(19)
C(7) 0.054(2) 0.051(2) 0.0284(19) -0.011(2) -0.0153(17) 0.0089(17)
C(8) 0.0356(19) 0.040(2) 0.0315(18) 0.0014(16) -0.0143(15) -0.0067(16)
C(9) 0.054(2) 0.034(2) 0.037(2) 0.0077(18) -0.0193(18) -0.0014(17)
C(10) 0.089(3) 0.046(2) 0.075(3) 0.029(2) -0.053(3) -0.019(2)
C(11) 0.042(2) 0.069(3) 0.083(3) 0.016(2) -0.028(2) -0.032(3)
C(12) 0.038(2) 0.060(3) 0.068(3) -0.006(2) -0.009(2) -0.015(2)
C(13) 0.042(2) 0.081(4) 0.078(3) -0.018(2) -0.011(2) 0.025(3)
C(14) 0.075(3) 0.057(3) 0.036(2) -0.035(2) 0.012(2) -0.008(2)
C(15) 0.081(3) 0.061(3) 0.046(2) -0.012(2) -0.012(2) 0.026(2)
C(16) 0.109(5) 0.041(3) 0.076(4) -0.021(3) 0.021(3) -0.008(2)
C(17) 0.090(4) 0.108(5) 0.047(3) -0.063(4) -0.017(3) 0.002(3)

loop_
_atom_type_symbol
_atom_type_description
_atom_type_scat_dispersion_real
_atom_type_scat_dispersion_imag
_atom_type_scat_source
C C 0.003 0.002
;
International Tables for Crystallography
(1992, Vol. C, Tables 4.2.6.8 and 6.1.1.4)
;
H H 0.000 0.000
;
International Tables for Crystallography
(1992, Vol. C, Table 6.1.1.4)
;
Co Co 0.349 0.972
;
International Tables for Crystallography
(1992, Vol. C, Tables 4.2.6.8 and 6.1.1.4)
;
N N 0.006 0.003
;
International Tables for Crystallography
(1992, Vol. C, Tables 4.2.6.8 and 6.1.1.4)
;
Se Se -0.093 2.226
;
International Tables for Crystallography
(1992, Vol. C, Tables 4.2.6.8 and 6.1.1.4)
;

loop_
_geom_angle_atom_site_label_1
_geom_angle_atom_site_label_2
_geom_angle_atom_site_label_3
_geom_angle
_geom_angle_publ_flag
_geom_angle_site_symmetry_1
_geom_angle_site_symmetry_2
_geom_angle_site_symmetry_3
Co(1) Se(1) Co(1) 90.93(2) yes . . 2_666
Co(1) Se(1) C(1) 101.33(11) yes . . .
Co(1) Se(1) C(1) 107.70(12) yes 2_666 . .
Co(1) Se(2) C(2) 101.85(13) yes . . .
Se(1) Co(1) Se(1) 89.07(2) yes . . 2_666
Se(1) Co(1) Se(2) 89.18(2) yes . . .
Se(1) Co(1) C(13) 105.22(19) yes . . .
Se(1) Co(1) C(14) 143.94(17) yes . . .
Se(1) Co(1) C(15) 153.56(17) yes . . .
Se(1) Co(1) C(16) 113.6(2) yes . . .
Se(1) Co(1) C(17) 91.40(17) yes . . .
Se(1) Co(1) Se(2) 85.43(2) yes 2_666 . .
Se(1) Co(1) C(13) 104.98(19) yes 2_666 . .
Se(1) Co(1) C(14) 93.68(15) yes 2_666 . .
Se(1) Co(1) C(15) 117.19(17) yes 2_666 . .
Se(1) Co(1) C(16) 156.9(2) yes 2_666 . .
Se(1) Co(1) C(17) 142.6(2) yes 2_666 . .
Se(2) Co(1) C(13) 162.13(18) yes . . .
Se(2) Co(1) C(14) 126.88(17) yes . . .
Se(2) Co(1) C(15) 95.66(16) yes . . .
Se(2) Co(1) C(16) 98.6(2) yes . . .
Se(2) Co(1) C(17) 131.9(2) yes . . .
C(13) Co(1) C(14) 39.6(2) yes . . .
C(13) Co(1) C(15) 66.7(2) yes . . .
C(13) Co(1) C(16) 66.1(2) yes . . .
C(13) Co(1) C(17) 39.3(2) yes . . .
C(14) Co(1) C(15) 39.1(2) yes . . .
C(14) Co(1) C(16) 65.6(2) yes . . .
C(14) Co(1) C(17) 65.4(2) yes . . .
C(15) Co(1) C(16) 40.0(2) yes . . .
C(15) Co(1) C(17) 66.2(2) yes . . .
C(16) Co(1) C(17) 38.8(3) yes . . .
C(3) N(1) C(7) 116.6(3) yes . . .
C(8) N(2) C(12) 117.4(4) yes . . .
Se(1) C(1) C(2) 118.6(2) yes . . .
Se(1) C(1) C(3) 116.2(2) yes . . .
C(2) C(1) C(3) 125.1(3) yes . . .
Se(2) C(2) C(1) 122.0(2) yes . . .
Se(2) C(2) C(8) 114.2(3) yes . . .
C(1) C(2) C(8) 123.5(3) yes . . .
N(1) C(3) C(1) 117.0(3) yes . . .
N(1) C(3) C(4) 121.8(3) yes . . .
C(1) C(3) C(4) 121.1(3) yes . . .
C(3) C(4) C(5) 119.8(4) yes . . .
C(4) C(5) C(6) 118.5(4) yes . . .
C(5) C(6) C(7) 118.6(4) yes . . .
N(1) C(7) C(6) 124.5(4) yes . . .
N(2) C(8) C(2) 117.9(3) yes . . .
N(2) C(8) C(9) 122.9(3) yes . . .
C(2) C(8) C(9) 119.2(3) yes . . .
C(8) C(9) C(10) 118.0(3) yes . . .
C(9) C(10) C(11) 122.1(5) yes . . .
C(10) C(11) C(12) 118.6(4) yes . . .
N(2) C(12) C(11) 121.1(4) yes . . .
Co(1) C(13) C(14) 70.9(3) yes . . .
Co(1) C(13) C(17) 71.4(3) yes . . .
C(14) C(13) C(17) 107.2(5) yes . . .
Co(1) C(14) C(13) 69.6(2) yes . . .
Co(1) C(14) C(15) 71.0(2) yes . . .
C(13) C(14) C(15) 109.6(5) yes . . .
Co(1) C(15) C(14) 69.9(2) yes . . .
Co(1) C(15) C(16) 69.5(3) yes . . .
C(14) C(15) C(16) 106.0(5) yes . . .
Co(1) C(16) C(15) 70.6(3) yes . . .
Co(1) C(16) C(17) 71.0(4) yes . . .
C(15) C(16) C(17) 108.7(5) yes . . .
Co(1) C(17) C(13) 69.2(4) yes . . .
Co(1) C(17) C(16) 70.1(4) yes . . .
C(13) C(17) C(16) 108.5(6) yes . . .
C(3) C(4) H(1) 119.7 no . . .
C(5) C(4) H(1) 120.5 no . . .
C(4) C(5) H(2) 120.6 no . . .
C(6) C(5) H(2) 120.9 no . . .
C(5) C(6) H(3) 120.6 no . . .
C(7) C(6) H(3) 120.8 no . . .
N(1) C(7) H(4) 117.8 no . . .
C(6) C(7) H(4) 117.7 no . . .
C(8) C(9) H(5) 120.3 no . . .
C(10) C(9) H(5) 121.7 no . . .
C(9) C(10) H(6) 117.9 no . . .
C(11) C(10) H(6) 120.0 no . . .
C(10) C(11) H(7) 120.3 no . . .
C(12) C(11) H(7) 121.1 no . . .
N(2) C(12) H(8) 119.2 no . . .
C(11) C(12) H(8) 119.7 no . . .
Co(1) C(13) H(9) 125.9 no . . .
C(14) C(13) H(9) 127.2 no . . .
C(17) C(13) H(9) 125.5 no . . .
Co(1) C(14) H(10) 124.7 no . . .
C(13) C(14) H(10) 125.2 no . . .
C(15) C(14) H(10) 125.1 no . . .
Co(1) C(15) H(11) 125.8 no . . .
C(14) C(15) H(11) 126.7 no . . .
C(16) C(15) H(11) 127.3 no . . .
Co(1) C(16) H(12) 125.8 no . . .
C(15) C(16) H(12) 125.6 no . . .
C(17) C(16) H(12) 125.7 no . . .
Co(1) C(17) H(13) 124.3 no . . .
C(13) C(17) H(13) 125.8 no . . .
C(16) C(17) H(13) 125.7 no . . .

loop_
_geom_bond_atom_site_label_1
_geom_bond_atom_site_label_2
_geom_bond_distance
_geom_bond_publ_flag
_geom_bond_site_symmetry_1
_geom_bond_site_symmetry_2
Se(1) Co(1) 2.3362(6) yes . .
Se(1) Co(1) 2.3663(7) yes . 2_666
Se(1) C(1) 1.933(3) yes . .
Se(2) Co(1) 2.3472(7) yes . .
Se(2) C(2) 1.884(3) yes . .
Co(1) C(13) 2.042(5) yes . .
Co(1) C(14) 2.058(4) yes . .
Co(1) C(15) 2.073(5) yes . .
Co(1) C(16) 2.058(5) yes . .
Co(1) C(17) 2.070(7) yes . .
N(1) C(3) 1.345(5) yes . .
N(1) C(7) 1.347(5) yes . .
N(2) C(8) 1.368(4) yes . .
N(2) C(12) 1.374(5) yes . .
C(1) C(2) 1.355(6) yes . .
C(1) C(3) 1.465(5) yes . .
C(2) C(8) 1.483(5) yes . .
C(3) C(4) 1.385(5) yes . .
C(4) C(5) 1.372(6) yes . .
C(5) C(6) 1.376(6) yes . .
C(6) C(7) 1.352(6) yes . .
C(8) C(9) 1.339(6) yes . .
C(9) C(10) 1.362(7) yes . .
C(10) C(11) 1.350(7) yes . .
C(11) C(12) 1.367(8) yes . .
C(13) C(14) 1.387(9) yes . .
C(13) C(17) 1.384(9) yes . .
C(14) C(15) 1.382(7) yes . .
C(15) C(16) 1.411(10) yes . .
C(16) C(17) 1.372(11) yes . .
C(4) H(1) 0.950 no . .
C(5) H(2) 0.950 no . .
C(6) H(3) 0.950 no . .
C(7) H(4) 0.950 no . .
C(9) H(5) 0.950 no . .
C(10) H(6) 0.950 no . .
C(11) H(7) 0.950 no . .
C(12) H(8) 0.950 no . .
C(13) H(9) 0.950 no . .
C(14) H(10) 0.950 no . .
C(15) H(11) 0.950 no . .
C(16) H(12) 0.950 no . .
C(17) H(13) 0.950 no . .

loop_
_geom_contact_atom_site_label_1
_geom_contact_atom_site_label_2
_geom_contact_distance
_geom_contact_publ_flag
_geom_contact_site_symmetry_1
_geom_contact_site_symmetry_2
N(1) C(12) 3.472(5) ? . 1_455
N(2) C(7) 3.570(5) ? . 2_765
C(3) C(11) 3.577(6) ? . 1_455
C(6) C(13) 3.405(6) ? . 1_654
C(7) N(2) 3.570(5) ? . 2_765
C(9) C(9) 3.517(5) ? . 2_756
C(11) C(3) 3.577(6) ? . 1_655
C(12) N(1) 3.472(5) ? . 1_655
C(13) C(6) 3.405(6) ? . 1_456
Se(1) H(4) 3.553 ? . 2_665
Se(2) H(3) 2.922 ? . 1_556
Se(2) H(6) 2.971 ? . 2_756
N(1) H(4) 3.161 ? . 2_665
N(1) H(7) 3.259 ? . 1_455
N(1) H(8) 2.905 ? . 1_455
N(1) H(8) 3.043 ? . 2_765
N(2) H(4) 3.127 ? . 2_765
N(2) H(10) 3.437 ? . 1_654
C(3) H(7) 3.012 ? . 1_455
C(3) H(8) 3.598 ? . 1_455
C(4) H(2) 3.364 ? . 2_755
C(4) H(7) 2.950 ? . 1_455
C(4) H(11) 3.598 ? . 2_656
C(4) H(12) 3.481 ? . 2_656
C(5) H(2) 3.465 ? . 2_755
C(5) H(7) 3.170 ? . 1_455
C(6) H(6) 3.387 ? . 2_755
C(6) H(7) 3.393 ? . 1_455
C(6) H(8) 3.508 ? . 1_455
C(6) H(9) 3.239 ? . 1_654
C(6) H(11) 3.252 ? . 1_554
C(7) H(4) 3.597 ? . 2_665
C(7) H(7) 3.404 ? . 1_455
C(7) H(8) 2.843 ? . 1_455
C(7) H(8) 3.091 ? . 2_765
C(7) H(9) 3.554 ? . 1_654
C(7) H(11) 3.535 ? . 1_554
C(8) H(13) 3.409 ? . 1_655
C(9) H(2) 3.483 ? . 2_755
C(9) H(5) 2.767 ? . 2_756
C(9) H(6) 3.312 ? . 2_756
C(9) H(13) 2.802 ? . 1_655
C(9) H(13) 3.489 ? . 2_656
C(10) H(2) 3.069 ? . 2_755
C(10) H(3) 3.067 ? . 2_755
C(10) H(5) 2.901 ? . 2_756
C(10) H(13) 2.857 ? . 1_655
C(11) H(2) 3.042 ? . 2_755
C(11) H(3) 3.556 ? . 2_755
C(11) H(13) 3.507 ? . 1_655
C(12) H(2) 3.426 ? . 2_755
C(12) H(4) 3.002 ? . 2_765
C(12) H(10) 3.241 ? . 1_654
C(12) H(11) 3.400 ? . 1_654
C(13) H(3) 3.187 ? . 1_456
C(14) H(8) 3.284 ? . 1_456
C(15) H(1) 3.184 ? . 2_656
C(15) H(8) 3.381 ? . 1_456
C(16) H(1) 2.962 ? . 2_656
C(16) H(5) 3.455 ? . 2_656
C(17) H(3) 3.534 ? . 1_456
C(17) H(5) 3.214 ? . 2_656
H(1) C(15) 3.184 ? . 2_656
H(1) C(16) 2.962 ? . 2_656
H(1) H(2) 2.795 ? . 2_755
H(1) H(7) 3.317 ? . 1_455
H(1) H(11) 3.239 ? . 2_656
H(1) H(12) 2.811 ? . 2_656
H(2) C(4) 3.364 ? . 2_755
H(2) C(5) 3.465 ? . 2_755
H(2) C(9) 3.483 ? . 2_755
H(2) C(10) 3.069 ? . 2_755
H(2) C(11) 3.042 ? . 2_755
H(2) C(12) 3.426 ? . 2_755
H(2) H(1) 2.795 ? . 2_755
H(2) H(2) 2.987 ? . 2_755
H(2) H(6) 3.342 ? . 2_755
H(2) H(7) 3.300 ? . 2_755
H(2) H(11) 3.477 ? . 2_656
H(3) Se(2) 2.922 ? . 1_554
H(3) C(10) 3.067 ? . 2_755
H(3) C(11) 3.556 ? . 2_755
H(3) C(13) 3.187 ? . 1_654
H(3) C(17) 3.534 ? . 1_654
H(3) H(6) 2.615 ? . 2_755
H(3) H(7) 3.516 ? . 2_755
H(3) H(9) 2.978 ? . 1_654
H(3) H(11) 2.922 ? . 1_554
H(4) Se(1) 3.553 ? . 2_665
H(4) N(1) 3.161 ? . 2_665
H(4) N(2) 3.127 ? . 2_765
H(4) C(7) 3.597 ? . 2_665
H(4) C(12) 3.002 ? . 2_765
H(4) H(4) 3.300 ? . 2_665
H(4) H(8) 2.868 ? . 1_455
H(4) H(8) 2.541 ? . 2_765
H(4) H(9) 3.519 ? . 1_654
H(4) H(11) 3.404 ? . 1_554
H(5) C(9) 2.767 ? . 2_756
H(5) C(10) 2.901 ? . 2_756
H(5) C(16) 3.455 ? . 2_656
H(5) C(17) 3.214 ? . 2_656
H(5) H(5) 2.179 ? . 2_756
H(5) H(6) 2.410 ? . 2_756
H(5) H(12) 3.244 ? . 2_656
H(5) H(13) 2.908 ? . 1_655
H(5) H(13) 2.785 ? . 2_656
H(6) Se(2) 2.971 ? . 2_756
H(6) C(6) 3.387 ? . 2_755
H(6) C(9) 3.312 ? . 2_756
H(6) H(2) 3.342 ? . 2_755
H(6) H(3) 2.615 ? . 2_755
H(6) H(5) 2.410 ? . 2_756
H(6) H(11) 3.246 ? . 2_756
H(6) H(12) 3.307 ? . 2_756
H(6) H(13) 2.984 ? . 1_655
H(7) N(1) 3.259 ? . 1_655
H(7) C(3) 3.012 ? . 1_655
H(7) C(4) 2.950 ? . 1_655
H(7) C(5) 3.170 ? . 1_655
H(7) C(6) 3.393 ? . 1_655
H(7) C(7) 3.404 ? . 1_655
H(7) H(1) 3.317 ? . 1_655
H(7) H(2) 3.300 ? . 2_755
H(7) H(3) 3.516 ? . 2_755
H(7) H(11) 3.583 ? . 1_654
H(7) H(11) 3.017 ? . 2_756
H(7) H(12) 3.564 ? . 2_756
H(8) N(1) 2.905 ? . 1_655
H(8) N(1) 3.043 ? . 2_765
H(8) C(3) 3.598 ? . 1_655
H(8) C(6) 3.508 ? . 1_655
H(8) C(7) 2.843 ? . 1_655
H(8) C(7) 3.091 ? . 2_765
H(8) C(14) 3.284 ? . 1_654
H(8) C(15) 3.381 ? . 1_654
H(8) H(4) 2.868 ? . 1_655
H(8) H(4) 2.541 ? . 2_765
H(8) H(10) 2.685 ? . 1_654
H(8) H(11) 2.914 ? . 1_654
H(9) C(6) 3.239 ? . 1_456
H(9) C(7) 3.554 ? . 1_456
H(9) H(3) 2.978 ? . 1_456
H(9) H(4) 3.519 ? . 1_456
H(10) N(2) 3.437 ? . 1_456
H(10) C(12) 3.241 ? . 1_456
H(10) H(8) 2.685 ? . 1_456
H(11) C(4) 3.598 ? . 2_656
H(11) C(6) 3.252 ? . 1_556
H(11) C(7) 3.535 ? . 1_556
H(11) C(12) 3.400 ? . 1_456
H(11) H(1) 3.239 ? . 2_656
H(11) H(2) 3.477 ? . 2_656
H(11) H(3) 2.922 ? . 1_556
H(11) H(4) 3.404 ? . 1_556
H(11) H(6) 3.246 ? . 2_756
H(11) H(7) 3.583 ? . 1_456
H(11) H(7) 3.017 ? . 2_756
H(11) H(8) 2.914 ? . 1_456
H(12) C(4) 3.481 ? . 2_656
H(12) H(1) 2.811 ? . 2_656
H(12) H(5) 3.244 ? . 2_656
H(12) H(6) 3.307 ? . 2_756
H(12) H(7) 3.564 ? . 2_756
H(12) H(12) 2.876 ? . 2_656
H(13) C(8) 3.409 ? . 1_455
H(13) C(9) 2.802 ? . 1_455
H(13) C(9) 3.489 ? . 2_656
H(13) C(10) 2.857 ? . 1_455
H(13) C(11) 3.507 ? . 1_455
H(13) H(5) 2.908 ? . 1_455
H(13) H(5) 2.785 ? . 2_656
H(13) H(6) 2.984 ? . 1_455

loop_
_geom_torsion_atom_site_label_1
_geom_torsion_atom_site_label_2
_geom_torsion_atom_site_label_3
_geom_torsion_atom_site_label_4
_geom_torsion
_geom_torsion_publ_flag
_geom_torsion_site_symmetry_1
_geom_torsion_site_symmetry_2
_geom_torsion_site_symmetry_3
_geom_torsion_site_symmetry_4
Co(1) Se(1) Co(1) Se(2) -89.25(2) ? . . 2_666 2_666
Co(1) Se(1) Co(1) C(13) 105.5(2) ? . . 2_666 2_666
Co(1) Se(1) Co(1) C(14) 144.01(17) ? . . 2_666 2_666
Co(1) Se(1) Co(1) C(15) 176.72(18) ? . . 2_666 2_666
Co(1) Se(1) Co(1) C(16) 169.4(5) ? . . 2_666 2_666
Co(1) Se(1) Co(1) C(17) 91.1(2) ? . . 2_666 2_666
Co(1) Se(1) Co(1) Se(2) -85.44(2) ? 2_666 . . .
Co(1) Se(1) Co(1) C(13) 105.28(19) ? 2_666 . . .
Co(1) Se(1) Co(1) C(14) 95.0(2) ? 2_666 . . .
Co(1) Se(1) Co(1) C(15) 173.4(3) ? 2_666 . . .
Co(1) Se(1) Co(1) C(16) 175.5(2) ? 2_666 . . .
Co(1) Se(1) Co(1) C(17) 142.6(2) ? 2_666 . . .
Co(1) Se(1) C(1) C(2) -22.6(3) ? . . . .
Co(1) Se(1) C(1) C(3) 154.8(2) ? . . . .
C(1) Se(1) Co(1) Se(1) 108.27(12) ? . . . 2_666
C(1) Se(1) Co(1) Se(2) 22.83(12) ? . . . .
C(1) Se(1) Co(1) C(13) -146.5(2) ? . . . .
C(1) Se(1) Co(1) C(14) -156.8(2) ? . . . .
C(1) Se(1) Co(1) C(15) -78.3(3) ? . . . .
C(1) Se(1) Co(1) C(16) -76.2(2) ? . . . .
C(1) Se(1) Co(1) C(17) -109.1(2) ? . . . .
Co(1) Se(1) C(1) C(2) 72.1(3) ? 2_666 . . .
Co(1) Se(1) C(1) C(3) -110.6(2) ? 2_666 . . .
C(1) Se(1) Co(1) Se(1) -102.21(12) ? . . 2_666 2_666
C(1) Se(1) Co(1) Se(2) 168.54(12) ? . . 2_666 2_666
C(1) Se(1) Co(1) C(13) 3.3(2) ? . . 2_666 2_666
C(1) Se(1) Co(1) C(14) 41.8(2) ? . . 2_666 2_666
C(1) Se(1) Co(1) C(15) 74.5(2) ? . . 2_666 2_666
C(1) Se(1) Co(1) C(16) 67.2(5) ? . . 2_666 2_666
C(1) Se(1) Co(1) C(17) -11.1(3) ? . . 2_666 2_666
Co(1) Se(2) C(2) C(1) 12.7(3) ? . . . .
Co(1) Se(2) C(2) C(8) -172.6(2) ? . . . .
C(2) Se(2) Co(1) Se(1) -20.48(12) ? . . . .
C(2) Se(2) Co(1) Se(1) -109.61(12) ? . . . 2_666
C(2) Se(2) Co(1) C(13) 123.7(6) ? . . . .
C(2) Se(2) Co(1) C(14) 159.2(2) ? . . . .
C(2) Se(2) Co(1) C(15) 133.5(2) ? . . . .
C(2) Se(2) Co(1) C(16) 93.3(2) ? . . . .
C(2) Se(2) Co(1) C(17) 70.7(2) ? . . . .
Se(1) Co(1) C(13) C(14) -170.5(2) ? . . . .
Se(1) Co(1) C(13) C(17) 73.0(3) ? . . . .
Se(1) Co(1) C(14) C(13) 15.7(4) ? . . . .
Se(1) Co(1) C(14) C(15) 136.2(3) ? . . . .
Se(1) Co(1) C(15) C(14) -113.8(4) ? . . . .
Se(1) Co(1) C(15) C(16) 2.9(6) ? . . . .
Se(1) Co(1) C(16) C(15) -178.6(3) ? . . . .
Se(1) Co(1) C(16) C(17) -59.9(3) ? . . . .
Se(1) Co(1) C(17) C(13) -112.6(3) ? . . . .
Se(1) Co(1) C(17) C(16) 127.5(3) ? . . . .
Se(1) Co(1) C(13) C(14) -77.3(3) ? 2_666 . . .
Se(1) Co(1) C(13) C(17) 166.2(3) ? 2_666 . . .
Se(1) Co(1) C(14) C(13) 109.2(3) ? 2_666 . . .
Se(1) Co(1) C(14) C(15) -130.3(3) ? 2_666 . . .
Se(1) Co(1) C(15) C(14) 58.8(3) ? 2_666 . . .
Se(1) Co(1) C(15) C(16) 175.6(3) ? 2_666 . . .
Se(1) Co(1) C(16) C(15) -10.1(8) ? 2_666 . . .
Se(1) Co(1) C(16) C(17) 108.5(6) ? 2_666 . . .
Se(1) Co(1) C(17) C(13) -22.3(5) ? 2_666 . . .
Se(1) Co(1) C(17) C(16) -142.2(3) ? 2_666 . . .
Se(2) Co(1) C(13) C(14) 46.8(8) ? . . . .
Se(2) Co(1) C(13) C(17) -69.7(8) ? . . . .
Se(2) Co(1) C(14) C(13) -163.7(3) ? . . . .
Se(2) Co(1) C(14) C(15) -43.3(4) ? . . . .
Se(2) Co(1) C(15) C(14) 146.6(3) ? . . . .
Se(2) Co(1) C(15) C(16) -96.7(3) ? . . . .
Se(2) Co(1) C(16) C(15) 88.5(3) ? . . . .
Se(2) Co(1) C(16) C(17) -152.8(3) ? . . . .
Se(2) Co(1) C(17) C(13) 157.2(3) ? . . . .
Se(2) Co(1) C(17) C(16) 37.4(4) ? . . . .
C(13) Co(1) C(14) C(15) 120.5(5) ? . . . .
C(14) Co(1) C(13) C(17) -116.5(5) ? . . . .
C(13) Co(1) C(15) C(14) -36.7(3) ? . . . .
C(13) Co(1) C(15) C(16) 80.1(4) ? . . . .
C(15) Co(1) C(13) C(14) 36.3(3) ? . . . .
C(15) Co(1) C(13) C(17) -80.2(4) ? . . . .
C(13) Co(1) C(16) C(15) -81.7(4) ? . . . .
C(13) Co(1) C(16) C(17) 37.0(3) ? . . . .
C(16) Co(1) C(13) C(14) 80.0(4) ? . . . .
C(16) Co(1) C(13) C(17) -36.5(4) ? . . . .
C(13) Co(1) C(17) C(16) -119.9(5) ? . . . .
C(17) Co(1) C(13) C(14) 116.5(5) ? . . . .
C(14) Co(1) C(15) C(16) 116.7(5) ? . . . .
C(15) Co(1) C(14) C(13) -120.5(5) ? . . . .
C(14) Co(1) C(16) C(15) -38.2(3) ? . . . .
C(14) Co(1) C(16) C(17) 80.5(3) ? . . . .
C(16) Co(1) C(14) C(13) -81.5(4) ? . . . .
C(16) Co(1) C(14) C(15) 39.0(4) ? . . . .
C(14) Co(1) C(17) C(13) 38.8(3) ? . . . .
C(14) Co(1) C(17) C(16) -81.1(3) ? . . . .
C(17) Co(1) C(14) C(13) -38.6(4) ? . . . .
C(17) Co(1) C(14) C(15) 81.9(4) ? . . . .
C(15) Co(1) C(16) C(17) 118.7(5) ? . . . .
C(16) Co(1) C(15) C(14) -116.7(5) ? . . . .
C(15) Co(1) C(17) C(13) 81.8(4) ? . . . .
C(15) Co(1) C(17) C(16) -38.0(3) ? . . . .
C(17) Co(1) C(15) C(14) -79.8(4) ? . . . .
C(17) Co(1) C(15) C(16) 37.0(4) ? . . . .
C(16) Co(1) C(17) C(13) 119.9(5) ? . . . .
C(17) Co(1) C(16) C(15) -118.7(5) ? . . . .
C(3) N(1) C(7) C(6) 0.3(6) ? . . . .
C(7) N(1) C(3) C(1) -177.6(3) ? . . . .
C(7) N(1) C(3) C(4) -1.1(5) ? . . . .
C(8) N(2) C(12) C(11) 0.6(8) ? . . . .
C(12) N(2) C(8) C(2) 179.5(4) ? . . . .
C(12) N(2) C(8) C(9) 0.1(5) ? . . . .
Se(1) C(1) C(2) Se(2) 6.8(4) ? . . . .
Se(1) C(1) C(2) C(8) -167.4(3) ? . . . .
Se(1) C(1) C(3) N(1) 35.6(4) ? . . . .
Se(1) C(1) C(3) C(4) -141.0(3) ? . . . .
C(2) C(1) C(3) N(1) -147.3(3) ? . . . .
C(2) C(1) C(3) C(4) 36.2(5) ? . . . .
C(3) C(1) C(2) Se(2) -170.3(2) ? . . . .
C(3) C(1) C(2) C(8) 15.6(6) ? . . . .
Se(2) C(2) C(8) N(2) -127.4(3) ? . . . .
Se(2) C(2) C(8) C(9) 52.0(5) ? . . . .
C(1) C(2) C(8) N(2) 47.2(6) ? . . . .
C(1) C(2) C(8) C(9) -133.4(4) ? . . . .
N(1) C(3) C(4) C(5) 1.6(5) ? . . . .
C(1) C(3) C(4) C(5) 178.0(3) ? . . . .
C(3) C(4) C(5) C(6) -1.2(6) ? . . . .
C(4) C(5) C(6) C(7) 0.5(6) ? . . . .
C(5) C(6) C(7) N(1) 0.0(6) ? . . . .
N(2) C(8) C(9) C(10) -0.6(7) ? . . . .
C(2) C(8) C(9) C(10) -180.0(4) ? . . . .
C(8) C(9) C(10) C(11) 0.5(9) ? . . . .
C(9) C(10) C(11) C(12) 0.2(7) ? . . . .
C(10) C(11) C(12) N(2) -0.7(9) ? . . . .
Co(1) C(13) C(14) C(15) -59.9(3) ? . . . .
Co(1) C(13) C(17) C(16) 59.3(4) ? . . . .
C(14) C(13) C(17) Co(1) -62.3(3) ? . . . .
C(14) C(13) C(17) C(16) -2.9(6) ? . . . .
C(17) C(13) C(14) Co(1) 62.6(3) ? . . . .
C(17) C(13) C(14) C(15) 2.7(6) ? . . . .
Co(1) C(14) C(15) C(16) -60.4(3) ? . . . .
C(13) C(14) C(15) Co(1) 59.0(3) ? . . . .
C(13) C(14) C(15) C(16) -1.4(6) ? . . . .
Co(1) C(15) C(16) C(17) -61.2(4) ? . . . .
C(14) C(15) C(16) Co(1) 60.7(3) ? . . . .
C(14) C(15) C(16) C(17) -0.4(6) ? . . . .
Co(1) C(16) C(17) C(13) -58.8(4) ? . . . .
C(15) C(16) C(17) Co(1) 60.9(4) ? . . . .
C(15) C(16) C(17) C(13) 2.1(7) ? . . . .
